data_1559349
loop_
_publ_author_name
'Poveda, Dionisio'
'Vivancos, Angela'
'Bautista, Delia'
'Gonz\'alez-Herrero, Pablo'

_publ_section_title
;
 Visible light driven generation and alkyne insertion reactions of stable
 bis-cyclometalated Pt(IV) hydrides
;
_journal_name_full 'Chemical Science'
_journal_paper_doi 10.1039/D0SC04879H
_journal_year 2020
_chemical_formula_sum 'C32 H27 Cl N2 Pt'
_chemical_formula_weight 670.09
_space_group_crystal_system monoclinic
_space_group_IT_number 14
_space_group_name_Hall '-P 2ybc'
_space_group_name_H-M_alt 'P 1 21/c 1'
_atom_sites_solution_hydrogens geom
_audit_creation_method SHELXL-2016/6
_audit_update_record
;
2020-07-24 deposited with the CCDC.	2020-10-13 downloaded from the CCDC.
;
_cell_angle_alpha 90
_cell_angle_beta 106.484(18)
_cell_angle_gamma 90
_cell_formula_units_Z 4
_cell_length_a 11.991(6)
_cell_length_b 16.041(8)
_cell_length_c 13.873(7)
_cell_measurement_reflns_used 9738
_cell_measurement_temperature 100(2)
_cell_measurement_theta_max 30.13
_cell_measurement_theta_min 2.97
_cell_volume 2559(2)
_computing_cell_refinement 'SAINT V8.38A (Bruker AXS Inc.)'
_computing_data_collection 'APEX3 2017.3 (Bruker AXS Inc.)'
_computing_data_reduction 'SAINT V8.38A (Bruker AXS Inc.)'
_computing_molecular_graphics 'Olex2-version 1.2.10'
_computing_publication_material 'Bruker SHELXTL'
_computing_structure_refinement 'SHELXL-2018/1 (Sheldrick, 2018)'
_computing_structure_solution 'SHELXT 2014/5 (Sheldrick, 2014)'
_diffrn_ambient_temperature 100(2)
_diffrn_detector_area_resol_mean 10.4167
_diffrn_measured_fraction_theta_full 0.999
_diffrn_measured_fraction_theta_max 0.990
_diffrn_measurement_device_type 'Bruker D8 QUEST PHOTON 100 CMOS'
_diffrn_measurement_method '\w-scans and phi scans'
_diffrn_radiation_type MoK\a
_diffrn_radiation_wavelength 0.71073
_diffrn_reflns_av_R_equivalents 0.0359
_diffrn_reflns_av_unetI/netI 0.0098
_diffrn_reflns_Laue_measured_fraction_full 0.999
_diffrn_reflns_Laue_measured_fraction_max 0.990
_diffrn_reflns_limit_h_max 16
_diffrn_reflns_limit_h_min -16
_diffrn_reflns_limit_k_max 22
_diffrn_reflns_limit_k_min -22
_diffrn_reflns_limit_l_max 19
_diffrn_reflns_limit_l_min -19
_diffrn_reflns_number 210502
_diffrn_reflns_point_group_measured_fraction_full 0.999
_diffrn_reflns_point_group_measured_fraction_max 0.990
_diffrn_reflns_theta_full 25.242
_diffrn_reflns_theta_max 30.167
_diffrn_reflns_theta_min 1.989
_diffrn_source 'high brilliance microfocus sealed tube '
_exptl_absorpt_coefficient_mu 5.612
_exptl_absorpt_correction_T_max 0.7460
_exptl_absorpt_correction_T_min 0.6441
_exptl_absorpt_correction_type multi-scan
_exptl_absorpt_process_details SADABS-2016/2
_exptl_crystal_colour yellow
_exptl_crystal_density_diffrn 1.739
_exptl_crystal_description prism
_exptl_crystal_F_000 1312
_exptl_crystal_size_max 0.190
_exptl_crystal_size_mid 0.120
_exptl_crystal_size_min 0.070
_refine_diff_density_max 0.722
_refine_diff_density_min -0.940
_refine_diff_density_rms 0.080
_refine_ls_extinction_method none
_refine_ls_goodness_of_fit_ref 1.085
_refine_ls_hydrogen_treatment constr
_refine_ls_matrix_type full
_refine_ls_number_parameters 327
_refine_ls_number_reflns 7495
_refine_ls_number_restraints 0
_refine_ls_restrained_S_all 1.085
_refine_ls_R_factor_all 0.0150
_refine_ls_R_factor_gt 0.0133
_refine_ls_shift/su_max 0.005
_refine_ls_shift/su_mean 0.000
_refine_ls_structure_factor_coef Fsqd
_refine_ls_weighting_details 'w=1/[\s^2^(Fo^2^)+(0.0125P)^2^+2.5427P] where P=(Fo^2^+2Fc^2^)/3'
_refine_ls_weighting_scheme calc
_refine_ls_wR_factor_gt 0.0313
_refine_ls_wR_factor_ref 0.0318
_reflns_Friedel_coverage 0.000
_reflns_number_gt 7112
_reflns_number_total 7495
_reflns_threshold_expression 'I > 2\s(I)'
_cod_data_source_file d0sc04879h2.cif
_cod_data_source_block dpc47b_0msp_a
_cod_original_sg_symbol_H-M 'P 21/c'
_cod_database_code 1559349
_shelx_shelxl_version_number 2016/6
_shelx_space_group_comment
;
The symmetry employed for this shelxl refinement is uniquely defined
by the following loop, which should always be used as a source of
symmetry information in preference to the above space-group names.
They are only intended as comments.
;
_shelx_estimated_absorpt_t_min 0.415
_shelx_estimated_absorpt_t_max 0.695

loop_
_space_group_symop_operation_xyz
'x, y, z'
'-x, y+1/2, -z+1/2'
'-x, -y, -z'
'x, -y-1/2, z-1/2'

loop_
_atom_site_label
_atom_site_type_symbol
_atom_site_fract_x
_atom_site_fract_y
_atom_site_fract_z
_atom_site_U_iso_or_equiv
_atom_site_adp_type
_atom_site_occupancy
_atom_site_site_symmetry_order
_atom_site_calc_flag
_atom_site_refinement_flags_posn
_atom_site_refinement_flags_adp
_atom_site_refinement_flags_occupancy
_atom_site_disorder_assembly
_atom_site_disorder_group
Pt1 Pt 0.28707(2) 0.45296(2) 0.67435(2) 0.00912(2) Uani 1 1 d . . . . .
Cl1 Cl 0.41882(3) 0.56940(2) 0.73456(3) 0.01604(7) Uani 1 1 d . . . . .
N1 N 0.31207(11) 0.39586(8) 0.81825(9) 0.0120(2) Uani 1 1 d . . . . .
N2 N 0.42873(11) 0.38499(8) 0.64781(10) 0.0133(2) Uani 1 1 d . . . . .
C1 C 0.18355(12) 0.35260(9) 0.63353(11) 0.0119(2) Uani 1 1 d . . . . .
C2 C 0.11010(14) 0.33567(10) 0.53795(11) 0.0154(3) Uani 1 1 d . . . . .
H2 H 0.105791 0.374112 0.484925 0.019 Uiso 1 1 calc R U . . .
C3 C 0.04262(15) 0.26310(11) 0.51871(13) 0.0203(3) Uani 1 1 d . . . . .
C4 C 0.05154(16) 0.20639(11) 0.59691(14) 0.0230(3) Uani 1 1 d . . . . .
H4 H 0.008559 0.155852 0.584125 0.028 Uiso 1 1 calc R U . . .
C5 C 0.12229(15) 0.22282(10) 0.69303(13) 0.0204(3) Uani 1 1 d . . . . .
H5 H 0.126599 0.183938 0.745611 0.024 Uiso 1 1 calc R U . . .
C6 C 0.18739(13) 0.29660(9) 0.71277(11) 0.0143(3) Uani 1 1 d . . . . .
C7 C 0.25650(13) 0.32164(9) 0.81417(11) 0.0132(3) Uani 1 1 d . . . . .
C8 C 0.26572(15) 0.27634(10) 0.90203(12) 0.0184(3) Uani 1 1 d . . . . .
H8 H 0.226861 0.224399 0.899158 0.022 Uiso 1 1 calc R U . . .
C9 C 0.33208(15) 0.30773(11) 0.99358(12) 0.0202(3) Uani 1 1 d . . . . .
H9 H 0.337031 0.278249 1.054038 0.024 Uiso 1 1 calc R U . . .
C10 C 0.39106(14) 0.38239(11) 0.99620(12) 0.0189(3) Uani 1 1 d . . . . .
H10 H 0.438467 0.404132 1.057965 0.023 Uiso 1 1 calc R U . . .
C11 C 0.37933(13) 0.42469(10) 0.90659(11) 0.0152(3) Uani 1 1 d . . . . .
H11 H 0.420134 0.475614 0.907753 0.018 Uiso 1 1 calc R U . . .
C12 C -0.03736(18) 0.24652(13) 0.41516(14) 0.0309(4) Uani 1 1 d . . . . .
H12A H -0.094555 0.204035 0.419306 0.046 Uiso 1 1 calc R U . . .
H12B H 0.008232 0.226639 0.371261 0.046 Uiso 1 1 calc R U . . .
H12C H -0.077762 0.298099 0.387589 0.046 Uiso 1 1 calc R U . . .
C21 C 0.27030(13) 0.48857(9) 0.53172(11) 0.0121(3) Uani 1 1 d . . . . .
C22 C 0.19255(14) 0.54581(10) 0.47361(12) 0.0156(3) Uani 1 1 d . . . . .
H22 H 0.143363 0.576631 0.503468 0.019 Uiso 1 1 calc R U . . .
C23 C 0.18501(14) 0.55911(11) 0.37218(12) 0.0194(3) Uani 1 1 d . . . . .
C24 C 0.25557(16) 0.51203(12) 0.32862(12) 0.0221(3) Uani 1 1 d . . . . .
H24 H 0.246904 0.517173 0.258660 0.027 Uiso 1 1 calc R U . . .
C25 C 0.33787(15) 0.45801(11) 0.38555(12) 0.0198(3) Uani 1 1 d . . . . .
H25 H 0.387691 0.428220 0.355373 0.024 Uiso 1 1 calc R U . . .
C26 C 0.34783(13) 0.44717(9) 0.48789(11) 0.0139(3) Uani 1 1 d . . . . .
C27 C 0.43679(13) 0.39388(9) 0.55299(12) 0.0143(3) Uani 1 1 d . . . . .
C28 C 0.52663(14) 0.35489(10) 0.52431(13) 0.0196(3) Uani 1 1 d . . . . .
H28 H 0.533938 0.362358 0.458438 0.024 Uiso 1 1 calc R U . . .
C29 C 0.60469(15) 0.30534(11) 0.59297(14) 0.0227(3) Uani 1 1 d . . . . .
H29 H 0.666582 0.278951 0.574567 0.027 Uiso 1 1 calc R U . . .
C30 C 0.59284(15) 0.29402(11) 0.68894(14) 0.0224(3) Uani 1 1 d . . . . .
H30 H 0.644347 0.258593 0.736057 0.027 Uiso 1 1 calc R U . . .
C31 C 0.50414(14) 0.33568(10) 0.71388(13) 0.0173(3) Uani 1 1 d . . . . .
H31 H 0.496067 0.329364 0.779655 0.021 Uiso 1 1 calc R U . . .
C32 C 0.10520(16) 0.62441(13) 0.31158(14) 0.0270(4) Uani 1 1 d . . . . .
H32A H 0.100080 0.617515 0.240265 0.040 Uiso 1 1 calc R U . . .
H32B H 0.135875 0.679930 0.334006 0.040 Uiso 1 1 calc R U . . .
H32C H 0.027642 0.618306 0.320994 0.040 Uiso 1 1 calc R U . . .
C41 C 0.13803(13) 0.51085(10) 0.67751(11) 0.0145(3) Uani 1 1 d . . . . .
H41 H 0.084809 0.518488 0.612832 0.017 Uiso 1 1 calc R U . . .
C42 C 0.09966(14) 0.54029(10) 0.75177(12) 0.0169(3) Uani 1 1 d . . . . .
H42 H 0.021438 0.559348 0.732214 0.020 Uiso 1 1 calc R U . . .
C43 C 0.16056(14) 0.54793(10) 0.86086(12) 0.0167(3) Uani 1 1 d . . . . .
C44 C 0.12421(15) 0.50085(11) 0.93094(13) 0.0208(3) Uani 1 1 d . . . . .
H44 H 0.061179 0.463041 0.908487 0.025 Uiso 1 1 calc R U . . .
C46 C 0.27024(18) 0.56460(13) 1.06718(14) 0.0284(4) Uani 1 1 d . . . . .
H46 H 0.308443 0.569534 1.137002 0.034 Uiso 1 1 calc R U . . .
C45 C 0.17926(18) 0.50861(13) 1.03347(14) 0.0272(4) Uani 1 1 d . . . . .
H45 H 0.154469 0.475543 1.080354 0.033 Uiso 1 1 calc R U . . .
C47 C 0.30496(16) 0.61313(12) 0.99855(13) 0.0239(3) Uani 1 1 d . . . . .
H47 H 0.366142 0.652338 1.021479 0.029 Uiso 1 1 calc R U . . .
C48 C 0.25065(15) 0.60488(10) 0.89581(12) 0.0193(3) Uani 1 1 d . . . . .
H48 H 0.275357 0.638412 0.849270 0.023 Uiso 1 1 calc R U . . .

loop_
_atom_site_aniso_label
_atom_site_aniso_U_11
_atom_site_aniso_U_22
_atom_site_aniso_U_33
_atom_site_aniso_U_23
_atom_site_aniso_U_13
_atom_site_aniso_U_12
Pt1 0.01080(3) 0.00981(3) 0.00709(3) 0.00007(2) 0.00311(2) -0.00064(2)
Cl1 0.01894(16) 0.01598(15) 0.01440(15) -0.00315(12) 0.00669(13) -0.00612(13)
N1 0.0132(5) 0.0128(6) 0.0105(5) 0.0012(4) 0.0042(4) 0.0002(4)
N2 0.0135(6) 0.0122(6) 0.0147(6) -0.0016(5) 0.0046(5) -0.0008(5)
C1 0.0133(6) 0.0112(6) 0.0125(6) -0.0015(5) 0.0058(5) -0.0006(5)
C2 0.0174(7) 0.0172(7) 0.0124(6) -0.0038(5) 0.0053(5) -0.0034(6)
C3 0.0216(8) 0.0220(8) 0.0179(7) -0.0076(6) 0.0066(6) -0.0069(6)
C4 0.0270(9) 0.0178(8) 0.0258(8) -0.0063(6) 0.0100(7) -0.0099(6)
C5 0.0252(8) 0.0145(7) 0.0226(8) -0.0003(6) 0.0089(6) -0.0048(6)
C6 0.0157(7) 0.0133(6) 0.0146(7) -0.0003(5) 0.0057(5) -0.0013(5)
C7 0.0146(6) 0.0122(6) 0.0135(6) 0.0019(5) 0.0052(5) 0.0007(5)
C8 0.0225(8) 0.0158(7) 0.0173(7) 0.0056(6) 0.0065(6) 0.0005(6)
C9 0.0238(8) 0.0224(8) 0.0142(7) 0.0079(6) 0.0050(6) 0.0039(6)
C10 0.0200(7) 0.0239(8) 0.0110(6) 0.0021(6) 0.0017(6) 0.0025(6)
C11 0.0161(7) 0.0161(7) 0.0128(7) 0.0007(5) 0.0031(5) 0.0001(5)
C12 0.0336(10) 0.0354(10) 0.0204(8) -0.0094(7) 0.0025(7) -0.0157(8)
C21 0.0142(6) 0.0141(6) 0.0086(6) -0.0001(5) 0.0042(5) -0.0037(5)
C22 0.0154(7) 0.0190(7) 0.0125(7) 0.0028(5) 0.0041(5) -0.0006(6)
C23 0.0175(7) 0.0263(8) 0.0129(7) 0.0061(6) 0.0019(6) -0.0044(6)
C24 0.0283(9) 0.0299(9) 0.0090(7) 0.0019(6) 0.0066(6) -0.0059(7)
C25 0.0248(8) 0.0232(8) 0.0149(7) -0.0032(6) 0.0112(6) -0.0056(6)
C26 0.0161(7) 0.0149(7) 0.0121(6) -0.0020(5) 0.0063(5) -0.0036(5)
C27 0.0160(7) 0.0116(6) 0.0170(7) -0.0032(5) 0.0076(6) -0.0034(5)
C28 0.0210(7) 0.0171(7) 0.0245(8) -0.0060(6) 0.0125(6) -0.0033(6)
C29 0.0184(8) 0.0183(8) 0.0341(9) -0.0070(7) 0.0117(7) 0.0012(6)
C30 0.0182(7) 0.0175(7) 0.0299(9) -0.0006(6) 0.0045(7) 0.0041(6)
C31 0.0158(7) 0.0161(7) 0.0191(7) -0.0001(6) 0.0033(6) 0.0009(6)
C32 0.0211(8) 0.0373(10) 0.0204(8) 0.0140(7) 0.0023(6) 0.0012(7)
C41 0.0138(6) 0.0157(7) 0.0134(6) 0.0035(5) 0.0029(5) 0.0000(5)
C42 0.0153(7) 0.0185(7) 0.0176(7) 0.0011(6) 0.0056(6) 0.0025(6)
C43 0.0188(7) 0.0175(7) 0.0160(7) -0.0018(6) 0.0086(6) 0.0032(6)
C44 0.0235(8) 0.0212(8) 0.0203(8) -0.0014(6) 0.0103(6) -0.0041(6)
C46 0.0358(10) 0.0354(10) 0.0155(8) -0.0047(7) 0.0097(7) -0.0101(8)
C45 0.0354(10) 0.0320(10) 0.0180(8) -0.0004(7) 0.0134(7) -0.0101(8)
C47 0.0286(9) 0.0248(8) 0.0207(8) -0.0061(7) 0.0109(7) -0.0077(7)
C48 0.0240(8) 0.0194(7) 0.0175(7) -0.0009(6) 0.0109(6) -0.0024(6)

loop_
_atom_type_symbol
_atom_type_description
_atom_type_scat_dispersion_real
_atom_type_scat_dispersion_imag
_atom_type_scat_source
C C 0.0033 0.0016 'International Tables Vol C Tables 4.2.6.8 and 6.1.1.4'
H H 0.0000 0.0000 'International Tables Vol C Tables 4.2.6.8 and 6.1.1.4'
Cl Cl 0.1484 0.1585 'International Tables Vol C Tables 4.2.6.8 and 6.1.1.4'
N N 0.0061 0.0033 'International Tables Vol C Tables 4.2.6.8 and 6.1.1.4'
Pt Pt -1.7033 8.3905 'International Tables Vol C Tables 4.2.6.8 and 6.1.1.4'

loop_
_geom_angle_atom_site_label_1
_geom_angle_atom_site_label_2
_geom_angle_atom_site_label_3
_geom_angle
_geom_angle_site_symmetry_1
_geom_angle_site_symmetry_3
_geom_angle_publ_flag
C1 Pt1 C21 93.94(6) . . ?
C1 Pt1 C41 83.99(7) . . ?
C21 Pt1 C41 92.78(6) . . ?
C1 Pt1 N2 90.02(6) . . ?
C21 Pt1 N2 80.68(6) . . ?
C41 Pt1 N2 170.83(6) . . ?
C1 Pt1 N1 80.33(6) . . ?
C21 Pt1 N1 170.74(5) . . ?
C41 Pt1 N1 93.84(6) . . ?
N2 Pt1 N1 91.99(5) . . ?
C1 Pt1 Cl1 176.04(4) . . ?
C21 Pt1 Cl1 89.64(5) . . ?
C41 Pt1 Cl1 97.56(6) . . ?
N2 Pt1 Cl1 88.87(5) . . ?
N1 Pt1 Cl1 95.90(4) . . ?
C11 N1 C7 120.02(13) . . ?
C11 N1 Pt1 126.36(11) . . ?
C7 N1 Pt1 113.55(10) . . ?
C31 N2 C27 120.27(14) . . ?
C31 N2 Pt1 126.56(11) . . ?
C27 N2 Pt1 113.15(10) . . ?
C2 C1 C6 119.29(14) . . ?
C2 C1 Pt1 126.57(11) . . ?
C6 C1 Pt1 114.14(11) . . ?
C1 C2 C3 121.22(15) . . ?
C1 C2 H2 119.4 . . ?
C3 C2 H2 119.4 . . ?
C4 C3 C2 118.75(15) . . ?
C4 C3 C12 120.88(16) . . ?
C2 C3 C12 120.37(16) . . ?
C5 C4 C3 120.94(16) . . ?
C5 C4 H4 119.5 . . ?
C3 C4 H4 119.5 . . ?
C4 C5 C6 120.20(16) . . ?
C4 C5 H5 119.9 . . ?
C6 C5 H5 119.9 . . ?
C5 C6 C1 119.50(15) . . ?
C5 C6 C7 123.29(14) . . ?
C1 C6 C7 117.14(14) . . ?
N1 C7 C8 120.24(14) . . ?
N1 C7 C6 114.57(13) . . ?
C8 C7 C6 125.17(14) . . ?
C9 C8 C7 119.53(15) . . ?
C9 C8 H8 120.2 . . ?
C7 C8 H8 120.2 . . ?
C10 C9 C8 119.55(15) . . ?
C10 C9 H9 120.2 . . ?
C8 C9 H9 120.2 . . ?
C9 C10 C11 118.52(15) . . ?
C9 C10 H10 120.7 . . ?
C11 C10 H10 120.7 . . ?
N1 C11 C10 122.06(15) . . ?
N1 C11 H11 119.0 . . ?
C10 C11 H11 119.0 . . ?
C3 C12 H12A 109.5 . . ?
C3 C12 H12B 109.5 . . ?
H12A C12 H12B 109.5 . . ?
C3 C12 H12C 109.5 . . ?
H12A C12 H12C 109.5 . . ?
H12B C12 H12C 109.5 . . ?
C22 C21 C26 118.39(14) . . ?
C22 C21 Pt1 128.33(11) . . ?
C26 C21 Pt1 113.27(11) . . ?
C21 C22 C23 121.62(15) . . ?
C21 C22 H22 119.2 . . ?
C23 C22 H22 119.2 . . ?
C24 C23 C22 118.62(15) . . ?
C24 C23 C32 120.22(15) . . ?
C22 C23 C32 121.13(16) . . ?
C25 C24 C23 121.04(15) . . ?
C25 C24 H24 119.5 . . ?
C23 C24 H24 119.5 . . ?
C24 C25 C26 119.93(15) . . ?
C24 C25 H25 120.0 . . ?
C26 C25 H25 120.0 . . ?
C25 C26 C21 120.02(15) . . ?
C25 C26 C27 122.40(14) . . ?
C21 C26 C27 117.57(14) . . ?
N2 C27 C28 120.19(15) . . ?
N2 C27 C26 114.91(13) . . ?
C28 C27 C26 124.89(15) . . ?
C29 C28 C27 119.16(16) . . ?
C29 C28 H28 120.4 . . ?
C27 C28 H28 120.4 . . ?
C28 C29 C30 120.13(15) . . ?
C28 C29 H29 119.9 . . ?
C30 C29 H29 119.9 . . ?
C31 C30 C29 118.17(16) . . ?
C31 C30 H30 120.9 . . ?
C29 C30 H30 120.9 . . ?
N2 C31 C30 122.01(16) . . ?
N2 C31 H31 119.0 . . ?
C30 C31 H31 119.0 . . ?
C23 C32 H32A 109.5 . . ?
C23 C32 H32B 109.5 . . ?
H32A C32 H32B 109.5 . . ?
C23 C32 H32C 109.5 . . ?
H32A C32 H32C 109.5 . . ?
H32B C32 H32C 109.5 . . ?
C42 C41 Pt1 132.96(12) . . ?
C42 C41 H41 113.5 . . ?
Pt1 C41 H41 113.5 . . ?
C41 C42 C43 129.82(15) . . ?
C41 C42 H42 115.1 . . ?
C43 C42 H42 115.1 . . ?
C48 C43 C44 118.52(16) . . ?
C48 C43 C42 121.12(15) . . ?
C44 C43 C42 120.28(15) . . ?
C45 C44 C43 120.79(17) . . ?
C45 C44 H44 119.6 . . ?
C43 C44 H44 119.6 . . ?
C47 C46 C45 119.60(17) . . ?
C47 C46 H46 120.2 . . ?
C45 C46 H46 120.2 . . ?
C46 C45 C44 120.08(17) . . ?
C46 C45 H45 120.0 . . ?
C44 C45 H45 120.0 . . ?
C46 C47 C48 120.38(17) . . ?
C46 C47 H47 119.8 . . ?
C48 C47 H47 119.8 . . ?
C43 C48 C47 120.60(15) . . ?
C43 C48 H48 119.7 . . ?
C47 C48 H48 119.7 . . ?

loop_
_geom_bond_atom_site_label_1
_geom_bond_atom_site_label_2
_geom_bond_distance
_geom_bond_site_symmetry_2
_geom_bond_publ_flag
Pt1 C1 2.0135(16) . ?
Pt1 C21 2.0141(17) . ?
Pt1 C41 2.0255(18) . ?
Pt1 N2 2.1365(15) . ?
Pt1 N1 2.1388(15) . ?
Pt1 Cl1 2.4358(9) . ?
N1 C11 1.344(2) . ?
N1 C7 1.358(2) . ?
N2 C31 1.346(2) . ?
N2 C27 1.354(2) . ?
C1 C2 1.395(2) . ?
C1 C6 1.410(2) . ?
C2 C3 1.399(2) . ?
C2 H2 0.9500 . ?
C3 C4 1.396(3) . ?
C3 C12 1.508(2) . ?
C4 C5 1.388(3) . ?
C4 H4 0.9500 . ?
C5 C6 1.401(2) . ?
C5 H5 0.9500 . ?
C6 C7 1.472(2) . ?
C7 C8 1.396(2) . ?
C8 C9 1.388(2) . ?
C8 H8 0.9500 . ?
C9 C10 1.386(2) . ?
C9 H9 0.9500 . ?
C10 C11 1.388(2) . ?
C10 H10 0.9500 . ?
C11 H11 0.9500 . ?
C12 H12A 0.9800 . ?
C12 H12B 0.9800 . ?
C12 H12C 0.9800 . ?
C21 C22 1.391(2) . ?
C21 C26 1.413(2) . ?
C22 C23 1.401(2) . ?
C22 H22 0.9500 . ?
C23 C24 1.393(3) . ?
C23 C32 1.504(2) . ?
C24 C25 1.381(3) . ?
C24 H24 0.9500 . ?
C25 C26 1.402(2) . ?
C25 H25 0.9500 . ?
C26 C27 1.462(2) . ?
C27 C28 1.398(2) . ?
C28 C29 1.382(3) . ?
C28 H28 0.9500 . ?
C29 C30 1.390(3) . ?
C29 H29 0.9500 . ?
C30 C31 1.381(2) . ?
C30 H30 0.9500 . ?
C31 H31 0.9500 . ?
C32 H32A 0.9800 . ?
C32 H32B 0.9800 . ?
C32 H32C 0.9800 . ?
C41 C42 1.328(2) . ?
C41 H41 0.9500 . ?
C42 C43 1.487(2) . ?
C42 H42 0.9500 . ?
C43 C48 1.393(2) . ?
C43 C44 1.395(2) . ?
C44 C45 1.394(3) . ?
C44 H44 0.9500 . ?
C46 C47 1.382(3) . ?
C46 C45 1.388(3) . ?
C46 H46 0.9500 . ?
C45 H45 0.9500 . ?
C47 C48 1.395(2) . ?
C47 H47 0.9500 . ?
C48 H48 0.9500 . ?

loop_
_geom_hbond_atom_site_label_D
_geom_hbond_atom_site_label_H
_geom_hbond_atom_site_label_A
_geom_hbond_distance_DH
_geom_hbond_distance_HA
_geom_hbond_distance_DA
_geom_hbond_angle_DHA
_geom_hbond_site_symmetry_A
C11 H11 Cl1 0.95 2.83 3.457(2) 124.3 .
